data_2224057
loop_
_publ_author_name
'He, Chun-Lin'
'Du, Zhi-Ming'
'Tang, Zheng-Qiang'
'Cong, Xiao-Min'
'Meng, Ling-Qiao'

_publ_section_title (5<i>Z</i>,7<i>Z</i>)-6,8-Dimethyl-9<i>H</i>-tetrazolo[1,5-<i>b</i>][1,2,4]triazepine
_journal_coeditor_code WN2354
_journal_issue 11
_journal_name_full 'Acta Crystallographica Section E'
_journal_page_first o2894
_journal_paper_doi 10.1107/S160053680904392X
_journal_volume 65
_journal_year 2009
_chemical_formula_iupac 'C6 H8 N6'
_chemical_formula_moiety 'C6 H8 N6'
_chemical_formula_sum 'C6 H8 N6'
_chemical_formula_weight 164.18
_chemical_melting_point 477
_chemical_name_systematic
;
(5<i>Z</i>,7<i>Z</i>)-6,8-Dimethyl-9<i>H</i>-
tetrazolo[1,5-<i>b</i>][1,2,4]triazepine
;
_space_group_IT_number 14
_symmetry_cell_setting monoclinic
_symmetry_space_group_name_Hall '-P 2ybc'
_symmetry_space_group_name_H-M 'P 1 21/c 1'
_atom_sites_solution_hydrogens geom
_atom_sites_solution_primary direct
_atom_sites_solution_secondary difmap
_audit_creation_method SHELXL-97
_cell_angle_alpha 90.00
_cell_angle_beta 96.274(3)
_cell_angle_gamma 90.00
_cell_formula_units_Z 4
_cell_length_a 3.9184(8)
_cell_length_b 13.584(3)
_cell_length_c 13.767(3)
_cell_measurement_reflns_used 2263
_cell_measurement_temperature 93(2)
_cell_measurement_theta_max 27.49
_cell_measurement_theta_min 3.33
_cell_volume 728.4(3)
_computing_cell_refinement 'CrystalClear (Rigaku, 2008)'
_computing_data_collection 'CrystalClear (Rigaku, 2008)'
_computing_data_reduction 'CrystalClear (Rigaku, 2008)'
_computing_molecular_graphics 'ORTEP-3 (Farrugia, 1997)'
_computing_publication_material 'WinGX (Farrugia, 1999)'
_computing_structure_refinement 'SHELXL97 (Sheldrick, 2008)'
_computing_structure_solution 'SHELXS97 (Sheldrick, 2008)'
_diffrn_ambient_temperature 93(2)
_diffrn_detector_area_resol_mean 28.5714
_diffrn_measured_fraction_theta_full 0.992
_diffrn_measured_fraction_theta_max 0.992
_diffrn_measurement_device_type 'Rigaku Saturn 724+'
_diffrn_measurement_method multi-scan
_diffrn_radiation_monochromator graphite
_diffrn_radiation_source 'Rotating Anode'
_diffrn_radiation_type MoK\a
_diffrn_radiation_wavelength 0.71073
_diffrn_reflns_av_R_equivalents 0.0193
_diffrn_reflns_av_sigmaI/netI 0.0213
_diffrn_reflns_limit_h_max 5
_diffrn_reflns_limit_h_min -4
_diffrn_reflns_limit_k_max 17
_diffrn_reflns_limit_k_min -17
_diffrn_reflns_limit_l_max 17
_diffrn_reflns_limit_l_min -11
_diffrn_reflns_number 5029
_diffrn_reflns_theta_full 27.48
_diffrn_reflns_theta_max 27.48
_diffrn_reflns_theta_min 3.33
_diffrn_standards_decay_% 0
_diffrn_standards_interval_count 0
_diffrn_standards_interval_time 0
_diffrn_standards_number 0
_exptl_absorpt_coefficient_mu 0.105
_exptl_absorpt_correction_type none
_exptl_crystal_colour Red
_exptl_crystal_density_diffrn 1.497
_exptl_crystal_density_method 'not measured'
_exptl_crystal_description Chunk
_exptl_crystal_F_000 344
_exptl_crystal_size_max 0.47
_exptl_crystal_size_mid 0.33
_exptl_crystal_size_min 0.13
_refine_diff_density_max 0.263
_refine_diff_density_min -0.222
_refine_ls_extinction_method none
_refine_ls_goodness_of_fit_ref 1.004
_refine_ls_hydrogen_treatment mixed
_refine_ls_matrix_type full
_refine_ls_number_parameters 119
_refine_ls_number_reflns 1647
_refine_ls_number_restraints 0
_refine_ls_restrained_S_all 1.004
_refine_ls_R_factor_all 0.0426
_refine_ls_R_factor_gt 0.0363
_refine_ls_shift/su_max 0.000
_refine_ls_shift/su_mean 0.000
_refine_ls_structure_factor_coef Fsqd
_refine_ls_weighting_details 'calc w=1/[\s^2^(Fo^2^)+(0.031P)^2^+0.36P] where P=(Fo^2^+2Fc^2^)/3'
_refine_ls_weighting_scheme calc
_refine_ls_wR_factor_gt 0.0768
_refine_ls_wR_factor_ref 0.0823
_reflns_number_gt 1445
_reflns_number_total 1647
_reflns_threshold_expression I>2\s(I)
_cod_data_source_file wn2354.cif
_cod_data_source_block I
_cod_original_sg_symbol_H-M 'P 21/c'
_cod_database_code 2224057
_cod_database_fobs_code 2224057

loop_
_symmetry_equiv_pos_as_xyz
'x, y, z'
'-x, y+1/2, -z+1/2'
'-x, -y, -z'
'x, -y-1/2, z-1/2'

loop_
_atom_site_type_symbol
_atom_site_label
_atom_site_fract_x
_atom_site_fract_y
_atom_site_fract_z
_atom_site_U_iso_or_equiv
_atom_site_adp_type
_atom_site_calc_flag
_atom_site_refinement_flags
_atom_site_occupancy
_atom_site_disorder_assembly
_atom_site_disorder_group
N N1 0.4467(3) 0.24707(7) 0.45448(7) 0.0165(2) Uani d . 1 . .
N N2 0.5870(3) 0.24983(8) 0.36816(7) 0.0208(2) Uani d . 1 . .
N N3 0.6547(3) 0.16030(8) 0.34635(8) 0.0223(3) Uani d . 1 . .
N N4 0.5650(3) 0.09674(8) 0.41698(7) 0.0195(2) Uani d . 1 . .
N N5 0.3238(3) 0.11503(8) 0.56546(8) 0.0207(3) Uani d . 1 . .
N N6 0.3868(3) 0.34046(7) 0.49433(7) 0.0176(2) Uani d . 1 . .
C C1 0.4389(3) 0.15238(9) 0.48318(8) 0.0163(3) Uani d . 1 . .
C C2 0.1660(3) 0.16746(9) 0.63408(8) 0.0165(3) Uani d . 1 . .
C C3 0.1175(3) 0.26544(9) 0.63462(9) 0.0180(3) Uani d . 1 . .
C C4 0.2395(3) 0.34313(9) 0.57359(9) 0.0165(3) Uani d . 1 . .
C C5 0.0598(3) 0.10241(9) 0.71313(9) 0.0202(3) Uani d . 1 . .
H H5A 0.2595 0.0819 0.7548 0.024 Uiso calc R 1 . .
H H5B -0.0569 0.0456 0.6844 0.024 Uiso calc R 1 . .
H H5C -0.0914 0.1380 0.7509 0.024 Uiso calc R 1 . .
C C6 0.1945(3) 0.44529(9) 0.61191(9) 0.0206(3) Uani d . 1 . .
H H6A 0.2920 0.4920 0.5705 0.025 Uiso calc R 1 . .
H H6B 0.3084 0.4503 0.6771 0.025 Uiso calc R 1 . .
H H6C -0.0457 0.4588 0.6126 0.025 Uiso calc R 1 . .
H H3 0.006(4) 0.2905(11) 0.6876(11) 0.025(4) Uiso d . 1 . .
H H5N 0.342(4) 0.0478(14) 0.5724(12) 0.036(5) Uiso d . 1 . .

loop_
_atom_site_aniso_label
_atom_site_aniso_U_11
_atom_site_aniso_U_22
_atom_site_aniso_U_33
_atom_site_aniso_U_12
_atom_site_aniso_U_13
_atom_site_aniso_U_23
N1 0.0214(5) 0.0138(5) 0.0148(5) 0.0006(4) 0.0043(4) 0.0002(4)
N2 0.0285(6) 0.0182(5) 0.0167(5) 0.0010(4) 0.0074(4) 0.0004(4)
N3 0.0309(6) 0.0180(5) 0.0191(5) 0.0013(5) 0.0078(4) 0.0014(4)
N4 0.0261(6) 0.0167(5) 0.0166(5) 0.0007(4) 0.0062(4) 0.0005(4)
N5 0.0315(6) 0.0130(5) 0.0193(5) 0.0016(4) 0.0106(5) 0.0019(4)
N6 0.0230(5) 0.0110(5) 0.0189(5) 0.0009(4) 0.0030(4) -0.0018(4)
C1 0.0177(6) 0.0151(6) 0.0161(6) 0.0000(5) 0.0013(4) 0.0005(4)
C2 0.0174(6) 0.0168(6) 0.0153(5) -0.0009(5) 0.0021(4) -0.0007(4)
C3 0.0196(6) 0.0181(6) 0.0168(6) 0.0000(5) 0.0050(5) -0.0007(5)
C4 0.0163(6) 0.0147(6) 0.0181(6) 0.0004(4) -0.0002(5) -0.0002(4)
C5 0.0240(6) 0.0174(6) 0.0202(6) -0.0003(5) 0.0072(5) 0.0024(5)
C6 0.0246(6) 0.0155(6) 0.0224(6) 0.0011(5) 0.0055(5) -0.0020(5)

loop_
_atom_type_symbol
_atom_type_description
_atom_type_scat_dispersion_real
_atom_type_scat_dispersion_imag
_atom_type_scat_source
C C 0.0033 0.0016 'International Tables Vol C Tables 4.2.6.8 and 6.1.1.4'
H H 0.0000 0.0000 'International Tables Vol C Tables 4.2.6.8 and 6.1.1.4'
N N 0.0061 0.0033 'International Tables Vol C Tables 4.2.6.8 and 6.1.1.4'

loop_
_geom_angle_atom_site_label_1
_geom_angle_atom_site_label_2
_geom_angle_atom_site_label_3
_geom_angle_site_symmetry_1
_geom_angle_site_symmetry_3
_geom_angle
_geom_angle_publ_flag
C1 N1 N2 . . 107.83(10) ?
C1 N1 N6 . . 137.23(10) ?
N2 N1 N6 . . 114.45(9) ?
N3 N2 N1 . . 106.88(10) ?
N2 N3 N4 . . 110.69(10) ?
C1 N4 N3 . . 105.82(10) ?
C1 N5 C2 . . 126.17(11) ?
C1 N5 H5N . . 115.3(10) ?
C2 N5 H5N . . 118.4(10) ?
C4 N6 N1 . . 117.58(10) ?
N4 C1 N1 . . 108.78(10) ?
N4 C1 N5 . . 122.92(11) ?
N1 C1 N5 . . 128.29(11) ?
C3 C2 N5 . . 126.01(11) ?
C3 C2 C5 . . 122.01(11) ?
N5 C2 C5 . . 111.95(11) ?
C2 C3 C4 . . 131.03(12) ?
C2 C3 H3 . . 115.8(9) ?
C4 C3 H3 . . 112.8(9) ?
N6 C4 C3 . . 132.13(11) ?
N6 C4 C6 . . 113.82(10) ?
C3 C4 C6 . . 114.02(11) ?
C2 C5 H5A . . 109.5 ?
C2 C5 H5B . . 109.5 ?
H5A C5 H5B . . 109.5 ?
C2 C5 H5C . . 109.5 ?
H5A C5 H5C . . 109.5 ?
H5B C5 H5C . . 109.5 ?
C4 C6 H6A . . 109.5 ?
C4 C6 H6B . . 109.5 ?
H6A C6 H6B . . 109.5 ?
C4 C6 H6C . . 109.5 ?
H6A C6 H6C . . 109.5 ?
H6B C6 H6C . . 109.5 ?

loop_
_geom_bond_atom_site_label_1
_geom_bond_atom_site_label_2
_geom_bond_site_symmetry_2
_geom_bond_distance
_geom_bond_publ_flag
N1 C1 . 1.3469(15) ?
N1 N2 . 1.3635(14) ?
N1 N6 . 1.4119(14) ?
N2 N3 . 1.2874(15) ?
N3 N4 . 1.3745(14) ?
N4 C1 . 1.3207(15) ?
N5 C1 . 1.3623(15) ?
N5 C2 . 1.3820(15) ?
N5 H5N . 0.920(18) ?
N6 C4 . 1.2897(16) ?
C2 C3 . 1.3446(17) ?
C2 C5 . 1.4958(16) ?
C3 C4 . 1.4615(17) ?
C3 H3 . 0.953(15) ?
C4 C6 . 1.5018(16) ?
C5 H5A . 0.9600 ?
C5 H5B . 0.9600 ?
C5 H5C . 0.9600 ?
C6 H6A . 0.9600 ?
C6 H6B . 0.9600 ?

loop_
_geom_hbond_atom_site_label_D
_geom_hbond_atom_site_label_H
_geom_hbond_atom_site_label_A
_geom_hbond_site_symmetry_A
_geom_hbond_distance_DH
_geom_hbond_distance_HA
_geom_hbond_distance_DA
_geom_hbond_angle_DHA
N5 H5N N4 3_656 0.920(19) 1.999(19) 2.9156(17) 173.5(15)

loop_
_geom_torsion_atom_site_label_1
_geom_torsion_atom_site_label_2
_geom_torsion_atom_site_label_3
_geom_torsion_atom_site_label_4
_geom_torsion_site_symmetry_1
_geom_torsion_site_symmetry_2
_geom_torsion_site_symmetry_3
_geom_torsion_site_symmetry_4
_geom_torsion
_geom_torsion_publ_flag
C1 N1 N2 N3 . . . . 0.80(13) ?
N6 N1 N2 N3 . . . . 174.17(10) ?
N1 N2 N3 N4 . . . . -0.47(14) ?
N2 N3 N4 C1 . . . . -0.04(14) ?
C1 N1 N6 C4 . . . . -12.5(2) ?
N2 N1 N6 C4 . . . . 176.81(10) ?
N3 N4 C1 N1 . . . . 0.55(13) ?
N3 N4 C1 N5 . . . . -179.54(11) ?
N2 N1 C1 N4 . . . . -0.84(14) ?
N6 N1 C1 N4 . . . . -171.93(13) ?
N2 N1 C1 N5 . . . . 179.24(12) ?
N6 N1 C1 N5 . . . . 8.2(2) ?
C2 N5 C1 N4 . . . . -174.90(12) ?
C2 N5 C1 N1 . . . . 5.0(2) ?
C1 N5 C2 C3 . . . . -4.3(2) ?
C1 N5 C2 C5 . . . . 177.67(12) ?
N5 C2 C3 C4 . . . . -7.1(2) ?
C5 C2 C3 C4 . . . . 170.75(12) ?
N1 N6 C4 C3 . . . . 0.64(19) ?
N1 N6 C4 C6 . . . . 178.52(10) ?
C2 C3 C4 N6 . . . . 10.9(2) ?
C2 C3 C4 C6 . . . . -167.02(13) ?

loop_
_cod_related_entry_id
_cod_related_entry_database
_cod_related_entry_code
1 ChemSpider 4808116
